data_1535193
loop_
_publ_author_name
'Stoll, P.'
'Naether, C.'
'Bensch, W.'

_publ_section_title
;
 Syntheses and crystal structures of a new niobium polysulfide K6 Nb4 S22
 and two new dimorphic tantalum polysulfides K6 Ta4 S22
;
_journal_name_full 'Zeitschrift fuer Anorganische und Allgemeine Chemie'
_journal_page_first 2489
_journal_page_last 2494
_journal_volume 628
_journal_year 2002
_chemical_formula_sum 'K6 Nb4 S22'
_chemical_name_systematic 'K6 (Nb4 S22)'
_space_group_IT_number 15
_symmetry_space_group_name_Hall '-C 2yc'
_symmetry_space_group_name_H-M 'C 1 2/c 1'
_cell_angle_alpha 90
_cell_angle_beta 100.853
_cell_angle_gamma 90
_cell_formula_units_Z 4
_cell_length_a 35.634
_cell_length_b 7.8448
_cell_length_c 12.1505
_cell_volume 3335.817
_citation_journal_id_ASTM ZAACAB
_cod_data_source_file Stoll_ZAACAB_2002_795.cif
_cod_data_source_block K6Nb4S22
_cod_database_code 1535193

loop_
_symmetry_equiv_pos_as_xyz
x,y,z
-x,y,-z+1/2
-x,-y,-z
x,-y,z-1/2
x+1/2,y+1/2,z
-x+1/2,y+1/2,-z+1/2
-x+1/2,-y+1/2,-z
x+1/2,-y+1/2,z-1/2

loop_
_atom_site_label
_atom_site_type_symbol
_atom_site_fract_x
_atom_site_fract_y
_atom_site_fract_z
_atom_site_occupancy
_atom_site_U_iso_or_equiv
S3 S-1 0.54982 0.80504 0.57603 1 0.0
K2 K+1 0.70874 0.84479 0.25686 1 0.0
Nb1 Nb+5 0.582157 0.70162 0.42593 1 0.0
S8 S-1 0.63206 0.95262 0.5515 1 0.0
Nb2 Nb+5 0.677458 0.71506 0.58202 1 0.0
K1 K+1 0.46674 0.68604 0.40888 1 0.0
S6 S-1 0.61909 0.54216 0.59589 1 0.0
S11 S-1 0.73444 0.63633 0.50179 1 0.0
S5 S-1 0.64007 0.64023 0.35393 1 0.0
S10 S-2 0.70289 0.7364 0.76203 1 0.0
S1 S-2 0.54487 0.48752 0.35072 1 0.0
S9 S-1 0.68358 0.9929 0.49795 1 0.0
S4 S-1 0.60546 0.82922 0.26877 1 0.0
K3 K+1 0.61691 1.2244 0.3287 1 0.0
S2 S-1 0.53828 0.94267 0.42699 1 0.0
S7 S-1 0.66425 0.4057 0.55409 1 0.0
